data_4117015
loop_
_publ_author_name
'Jennifer L. Liras'
'Vincent M. Lynch'
'Eric V. Anslyn'

_publ_section_title
;
 The Ratio between Endocyclic and Exocyclic Cleavage of Pyranoside Acetals
 Is Dependent upon the Anomer, the Temperature, the Aglycon Group, and the
 Solvent
;
_journal_name_full 'Journal of the American Chemical Society'
_journal_page_first 8191
_journal_page_last 8200
_journal_paper_doi 10.1021/ja963807t
_journal_volume 119
_journal_year 1997
_chemical_formula_sum 'C11 H20 O3'
_chemical_formula_weight 200.27
_chemical_name_systematic
; 
 ? 
;
_space_group_IT_number 14
_symmetry_cell_setting monoclinic
_symmetry_space_group_name_Hall '-P 2ybc'
_symmetry_space_group_name_H-M 'P 1 21/c 1'
_atom_sites_solution_hydrogens geom
_atom_sites_solution_primary direct
_atom_sites_solution_secondary difmap
_audit_creation_method SHELXL
_cell_angle_alpha 90.00
_cell_angle_beta 90.77
_cell_angle_gamma 90.00
_cell_formula_units_Z 4
_cell_length_a 5.103(2)
_cell_length_b 10.991(4)
_cell_length_c 19.103(6)
_cell_measurement_temperature 173(2)
_cell_volume 1071.3(7)
_computing_structure_refinement 'SHELXL-93 (Sheldrick, 1993)'
_computing_structure_solution 'SHELXS-86 (Sheldrick, 1990)'
_diffrn_ambient_temperature 173(2)
_diffrn_radiation_monochromator graphite
_diffrn_radiation_source 'normal-focus sealed tube'
_diffrn_radiation_type MoK\a
_diffrn_radiation_wavelength 0.71073
_diffrn_reflns_av_R_equivalents 0.0592
_diffrn_reflns_av_sigmaI/netI 0.0793
_diffrn_reflns_limit_h_max 5
_diffrn_reflns_limit_h_min -5
_diffrn_reflns_limit_k_max 11
_diffrn_reflns_limit_k_min -3
_diffrn_reflns_limit_l_max 20
_diffrn_reflns_limit_l_min -20
_diffrn_reflns_number 2801
_diffrn_reflns_theta_max 22.50
_diffrn_reflns_theta_min 2.13
_exptl_absorpt_coefficient_mu 0.088
_exptl_crystal_density_diffrn 1.242
_exptl_crystal_F_000 440
_refine_diff_density_max 0.178
_refine_diff_density_min -0.161
_refine_diff_density_rms 0.041
_refine_ls_extinction_coef 0.0099(25)
_refine_ls_extinction_expression Fc^*^=kFc[1+0.001xFc^2^\l^3^/sin(2\q)]^-1/4^
_refine_ls_extinction_method SHELXL
_refine_ls_goodness_of_fit_all 1.006
_refine_ls_goodness_of_fit_obs 1.106
_refine_ls_matrix_type full
_refine_ls_number_parameters 131
_refine_ls_number_reflns 1403
_refine_ls_number_restraints 0
_refine_ls_restrained_S_all 1.006
_refine_ls_restrained_S_obs 1.106
_refine_ls_R_factor_all 0.1009
_refine_ls_R_factor_obs 0.0476
_refine_ls_shift/esd_max 0.003
_refine_ls_shift/esd_mean 0.000
_refine_ls_structure_factor_coef Fsqd
_refine_ls_weighting_details 'w=1/[\s^2^(Fo^2^)+(0.0409P)^2^+0.0000P] where P=(Fo^2^+2Fc^2^)/3'
_refine_ls_weighting_scheme calc
_refine_ls_wR_factor_all 0.1095
_refine_ls_wR_factor_obs 0.0892
_reflns_number_observed 824
_reflns_number_total 1403
_reflns_observed_criterion >2sigma(I)
_cod_data_source_file ja963807t.cif
_cod_data_source_block n1994
_cod_depositor_comments
;
The following automatic conversions were performed:

'_refine_ls_weighting_scheme' value 'calc
w=1/[\s^2^(Fo^2^)+(0.0409P)^2^+0.0000P] where P=(Fo^2^+2Fc^2^)/3' was
changed to 'calc'. New tag '_refine_ls_weighting_details' was
created. The value of the new tag was set to
'w=1/[\s^2^(Fo^2^)+(0.0409P)^2^+0.0000P] where P=(Fo^2^+2Fc^2^)/3'.

Automatic conversion script
Id: cif_fix_values 3143 2015-03-26 13:38:13Z robertas 
;
_cod_database_code 4117015

loop_
_symmetry_equiv_pos_as_xyz
'x, y, z'
'-x, y+1/2, -z+1/2'
'-x, -y, -z'
'x, -y-1/2, z-1/2'

loop_
_atom_site_aniso_label
_atom_site_aniso_U_11
_atom_site_aniso_U_22
_atom_site_aniso_U_33
_atom_site_aniso_U_23
_atom_site_aniso_U_13
_atom_site_aniso_U_12
C1 0.038(2) 0.027(2) 0.035(2) -0.003(2) 0.005(2) -0.006(2)
O2 0.045(2) 0.0277(15) 0.0313(14) -0.0054(11) 0.0109(12) -0.0019(12)
C3 0.034(2) 0.029(2) 0.030(2) 0.000(2) 0.007(2) 0.001(2)
C4 0.031(2) 0.021(2) 0.027(2) 0.003(2) 0.001(2) -0.002(2)
C4A 0.025(2) 0.028(2) 0.020(2) 0.001(2) 0.0008(15) 0.002(2)
C5 0.027(2) 0.026(2) 0.024(2) 0.001(2) 0.0013(15) -0.001(2)
C6 0.028(2) 0.039(2) 0.026(2) 0.001(2) -0.001(2) 0.003(2)
C7 0.039(2) 0.040(2) 0.035(2) 0.010(2) -0.003(2) 0.009(2)
C8 0.047(2) 0.021(2) 0.035(2) -0.001(2) 0.001(2) 0.004(2)
C8A 0.030(2) 0.025(2) 0.028(2) 0.000(2) 0.006(2) -0.002(2)
O9 0.049(2) 0.040(2) 0.0214(12) -0.0052(11) -0.0035(11) 0.0054(13)
C10 0.074(3) 0.052(3) 0.022(2) -0.003(2) -0.006(2) -0.001(2)
C11 0.044(2) 0.033(2) 0.022(2) -0.005(2) -0.006(2) 0.003(2)
O12 0.068(2) 0.046(2) 0.0254(13) -0.0141(13) -0.0069(13) 0.008(2)

loop_
_atom_site_label
_atom_site_type_symbol
_atom_site_fract_x
_atom_site_fract_y
_atom_site_fract_z
_atom_site_U_iso_or_equiv
_atom_site_thermal_displace_type
_atom_site_occupancy
_atom_site_calc_flag
_atom_site_refinement_flags
C1 C 0.3824(7) 0.4210(3) 0.2477(2) 0.0336(9) Uani 1 d .
H1A H 0.5516(7) 0.3915(3) 0.2623(2) 0.040 Uiso 1 d R
H1B H 0.3866(7) 0.5083(3) 0.2484(2) 0.040 Uiso 1 d R
O2 O 0.1915(5) 0.3795(2) 0.29623(11) 0.0347(7) Uani 1 d .
C3 C 0.1782(7) 0.2511(3) 0.2995(2) 0.0312(9) Uani 1 d .
H3A H 0.0381(7) 0.2306(3) 0.3304(2) 0.037 Uiso 1 d R
C4 C 0.1239(6) 0.1944(3) 0.22918(14) 0.0260(8) Uani 1 d .
H4A H -0.0503(6) 0.2144(3) 0.21349(14) 0.031 Uiso 1 d R
H4B H 0.1354(6) 0.1075(3) 0.23342(14) 0.031 Uiso 1 d R
C4A C 0.3136(6) 0.2383(3) 0.17335(15) 0.0243(8) Uani 1 d .
H4AA H 0.4846(6) 0.2095(3) 0.18675(15) 0.029 Uiso 1 d R
C5 C 0.2529(6) 0.1901(3) 0.0995(2) 0.0258(8) Uani 1 d .
H5A H 0.3900(6) 0.2169(3) 0.0692(2) 0.031 Uiso 1 d R
C6 C 0.0023(6) 0.2448(3) 0.0699(2) 0.0308(9) Uani 1 d .
H6A H -0.1389(6) 0.2193(3) 0.0992(2) 0.037 Uiso 1 d R
H6B H -0.0310(6) 0.2146(3) 0.0235(2) 0.037 Uiso 1 d R
C7 C 0.0103(7) 0.3831(3) 0.0704(2) 0.0380(10) Uani 1 d .
H7A H -0.1536(7) 0.4151(3) 0.0534(2) 0.046 Uiso 1 d R
H7B H 0.1451(7) 0.4085(3) 0.0390(2) 0.046 Uiso 1 d R
C8 C 0.0748(7) 0.4329(3) 0.1431(2) 0.0342(9) Uani 1 d .
H8A H -0.0671(7) 0.4143(3) 0.1739(2) 0.041 Uiso 1 d R
H8B H 0.0937(7) 0.5197(3) 0.1410(2) 0.041 Uiso 1 d R
C8A C 0.3239(6) 0.3775(3) 0.1734(2) 0.0276(8) Uani 1 d .
H8AA H 0.4638(6) 0.4023(3) 0.1435(2) 0.033 Uiso 1 d R
O9 O 0.4099(4) 0.1994(2) 0.32707(10) 0.0367(7) Uani 1 d .
C10 C 0.4514(8) 0.2265(3) 0.3999(2) 0.0492(11) Uani 1 d .
H10A H 0.6126(8) 0.1904(3) 0.4160(2) 0.074 Uiso 1 d R
H10B H 0.4599(8) 0.3131(3) 0.4060(2) 0.074 Uiso 1 d R
H10C H 0.3085(8) 0.1945(3) 0.4263(2) 0.074 Uiso 1 d R
C11 C 0.2552(7) 0.0529(3) 0.0968(2) 0.0331(9) Uani 1 d .
H11A H 0.1038(7) 0.0234(3) 0.1208(2) 0.040 Uiso 1 d R
H11B H 0.4087(7) 0.0228(3) 0.1207(2) 0.040 Uiso 1 d R
O12 O 0.2517(6) 0.0071(3) 0.02637(11) 0.0467(8) Uani 1 d G
H12 H 0.3815(77) -0.0153(75) 0.0072(32) 0.070 Uiso 0.50 d PG
H12A H 0.1170(71) 0.0209(76) 0.0060(31) 0.070 Uiso 0.50 d PG

loop_
_atom_type_symbol
_atom_type_description
_atom_type_scat_dispersion_real
_atom_type_scat_dispersion_imag
_atom_type_scat_source
C C 0.0033 0.0016 'International Tables Vol C Tables 4.2.6.8 and 6.1.1.4'
H H 0.0000 0.0000 'International Tables Vol C Tables 4.2.6.8 and 6.1.1.4'
O O 0.0106 0.0060 'International Tables Vol C Tables 4.2.6.8 and 6.1.1.4'

loop_
_geom_angle_atom_site_label_1
_geom_angle_atom_site_label_2
_geom_angle_atom_site_label_3
_geom_angle
O2 C1 C8A 112.2(3)
O2 C1 H1A 108.8(2)
C8A C1 H1A 109.2(2)
O2 C1 H1B 109.0(2)
C8A C1 H1B 109.3(2)
H1A C1 H1B 108.3
C3 O2 C1 112.4(2)
O9 C3 O2 112.3(3)
O9 C3 C4 108.1(3)
O2 C3 C4 112.5(3)
O9 C3 H3A 107.7(2)
O2 C3 H3A 107.4(2)
C4 C3 H3A 108.8(2)
C3 C4 C4A 112.4(3)
C3 C4 H4A 110.0(2)
C4A C4 H4A 107.6(2)
C3 C4 H4B 109.1(2)
C4A C4 H4B 109.5(2)
H4A C4 H4B 108.0
C4 C4A C8A 109.7(3)
C4 C4A C5 114.2(3)
C8A C4A C5 110.6(3)
C4 C4A H4AA 107.0(2)
C8A C4A H4AA 107.4(2)
C5 C4A H4AA 107.6(2)
C11 C5 C6 113.0(3)
C11 C5 C4A 112.0(3)
C6 C5 C4A 111.4(3)
C11 C5 H5A 106.2(2)
C6 C5 H5A 105.8(2)
C4A C5 H5A 108.0(2)
C5 C6 C7 111.8(3)
C5 C6 H6A 107.6(2)
C7 C6 H6A 108.0(2)
C5 C6 H6B 110.2(2)
C7 C6 H6B 110.9(2)
H6A C6 H6B 108.2
C6 C7 C8 111.7(3)
C6 C7 H7A 109.9(2)
C8 C7 H7A 110.7(2)
C6 C7 H7B 107.8(2)
C8 C7 H7B 108.5(2)
H7A C7 H7B 108.1
C8A C8 C7 111.9(3)
C8A C8 H8A 108.5(2)
C7 C8 H8A 109.0(2)
C8A C8 H8B 109.4(2)
C7 C8 H8B 109.7(2)
H8A C8 H8B 108.4
C8 C8A C1 112.4(3)
C8 C8A C4A 111.8(3)
C1 C8A C4A 108.8(3)
C8 C8A H8AA 106.5(2)
C1 C8A H8AA 109.1(2)
C4A C8A H8AA 108.0(2)
C3 O9 C10 113.0(3)
O9 C10 H10A 109.8(2)
O9 C10 H10B 109.2(2)
H10A C10 H10B 109.5
O9 C10 H10C 109.3(2)
H10A C10 H10C 109.5
H10B C10 H10C 109.5
O12 C11 C5 112.5(3)
O12 C11 H11A 109.2(2)
C5 C11 H11A 108.4(2)
O12 C11 H11B 108.9(2)
C5 C11 H11B 109.6(2)
H11A C11 H11B 108.2
C11 O12 H12 122.5(50)
C11 O12 H12A 112.9(51)
H12 O12 H12A 123.1

loop_
_geom_bond_atom_site_label_1
_geom_bond_atom_site_label_2
_geom_bond_distance
C1 O2 1.428(4)
C1 C8A 1.523(4)
C1 H1A 0.96
C1 H1B 0.96
O2 C3 1.414(4)
C3 O9 1.407(4)
C3 C4 1.504(4)
C3 H3A 0.96
C4 C4A 1.528(4)
C4 H4A 0.96
C4 H4B 0.96
C4A C8A 1.530(4)
C4A C5 1.535(4)
C4A H4AA 0.96
C5 C11 1.509(4)
C5 C6 1.515(4)
C5 H5A 0.96
C6 C7 1.520(4)
C6 H6A 0.96
C6 H6B 0.96
C7 C8 1.524(4)
C7 H7A 0.96
C7 H7B 0.96
C8 C8A 1.517(4)
C8 H8A 0.96
C8 H8B 0.96
C8A H8AA 0.96
O9 C10 1.435(4)
C10 H10A 0.96
C10 H10B 0.96
C10 H10C 0.96
C11 O12 1.436(4)
C11 H11A 0.96
C11 H11B 0.96
O12 H12 0.80
O12 H12A 0.80
